data_7124391
loop_
_publ_author_name
'Murray, Keith S.'
'Phonsri, Wasinee'
'Jameson, Guy N. L.'
'Lewis, Barnaby'

_publ_section_title
;
 Double Spin Crossovers: A New Double Salt Strategy to Improve Magnetic
 and Memory Properties
;
_journal_name_full 'Chemical Communications'
_journal_paper_doi 10.1039/C9CC07416C
_journal_year 2019
_chemical_formula_moiety 'C26 H32 Fe N12, C24 H16 Fe N4 O4, Cl O4, 2(C2 H3 N)'
_chemical_formula_sum 'C54 H54 Cl Fe2 N18 O8'
_chemical_formula_weight 1230.30
_chemical_name_common '[Fe(3,5 Me2TPM)(TPM)][Fe(azp)2]ClO4 2MeCN'
_space_group_crystal_system monoclinic
_space_group_IT_number 14
_space_group_name_Hall '-P 2ybc'
_space_group_name_H-M_alt 'P 1 21/c 1'
_symmetry_space_group_name_Hall '-P 2ybc'
_symmetry_space_group_name_H-M 'P 1 21/c 1'
_atom_sites_solution_hydrogens geom
_audit_creation_method SHELXL-2018/3
_audit_update_record
;
2019-05-22 deposited with the CCDC.    2019-10-28 downloaded from the CCDC.
;
_cell_angle_alpha 90
_cell_angle_beta 100.41(3)
_cell_angle_gamma 90
_cell_formula_units_Z 4
_cell_length_a 16.948(3)
_cell_length_b 10.425(2)
_cell_length_c 31.438(6)
_cell_measurement_reflns_used 15449
_cell_measurement_temperature 100(2)
_cell_measurement_theta_max 31.814
_cell_measurement_theta_min 0.789
_cell_volume 5463.1(18)
_computing_cell_refinement 'XDS (Kabsch, 1993)'
_computing_data_collection 'BluIce (McPhillips, 2002)'
_computing_data_reduction 'XDS (Kabsch, 1993)'
_computing_molecular_graphics X-SEED
_computing_publication_material 'XCIF V6.12 (BrukerAXS, 2001).'
_computing_structure_refinement 'SHELXL-2018/3 (Sheldrick, 2018)'
_computing_structure_solution 'SHELXT 2018/2 (Sheldrick, 2018)'
_diffrn_ambient_temperature 100(2)
_diffrn_measured_fraction_theta_full 0.963
_diffrn_measured_fraction_theta_max 0.788
_diffrn_measurement_device_type 'ADSC Quantum 210r'
_diffrn_measurement_method 'Phi Scan'
_diffrn_radiation_type Synchrotron
_diffrn_radiation_wavelength 0.71073
_diffrn_reflns_av_R_equivalents 0.0338
_diffrn_reflns_av_unetI/netI 0.0204
_diffrn_reflns_Laue_measured_fraction_full 0.963
_diffrn_reflns_Laue_measured_fraction_max 0.788
_diffrn_reflns_limit_h_max 25
_diffrn_reflns_limit_h_min -25
_diffrn_reflns_limit_k_max 14
_diffrn_reflns_limit_k_min -14
_diffrn_reflns_limit_l_max 46
_diffrn_reflns_limit_l_min -46
_diffrn_reflns_number 89605
_diffrn_reflns_point_group_measured_fraction_full 0.963
_diffrn_reflns_point_group_measured_fraction_max 0.788
_diffrn_reflns_theta_full 27.500
_diffrn_reflns_theta_max 31.814
_diffrn_reflns_theta_min 1.952
_diffrn_source 'MX1, Australian Synchrotron'
_exptl_absorpt_coefficient_mu 0.653
_exptl_absorpt_correction_T_max 0.993
_exptl_absorpt_correction_T_min 0.977
_exptl_absorpt_correction_type multi-scan
_exptl_absorpt_process_details 'XScale within XDS'
_exptl_crystal_colour Black
_exptl_crystal_density_diffrn 1.496
_exptl_crystal_description Plate
_exptl_crystal_F_000 2548
_exptl_crystal_preparation 'Magnetic properties'
_exptl_crystal_size_max 0.050
_exptl_crystal_size_mid 0.030
_exptl_crystal_size_min 0.010
_refine_diff_density_max 0.559
_refine_diff_density_min -0.943
_refine_diff_density_rms 0.083
_refine_ls_extinction_method none
_refine_ls_goodness_of_fit_ref 1.054
_refine_ls_hydrogen_treatment constr
_refine_ls_matrix_type full
_refine_ls_number_parameters 794
_refine_ls_number_reflns 14724
_refine_ls_number_restraints 0
_refine_ls_restrained_S_all 1.054
_refine_ls_R_factor_all 0.0487
_refine_ls_R_factor_gt 0.0445
_refine_ls_shift/su_max 0.002
_refine_ls_shift/su_mean 0.000
_refine_ls_structure_factor_coef Fsqd
_refine_ls_weighting_details 'w=1/[\s^2^(Fo^2^)+(0.0599P)^2^+6.2393P] where P=(Fo^2^+2Fc^2^)/3'
_refine_ls_weighting_scheme calc
_refine_ls_wR_factor_gt 0.1186
_refine_ls_wR_factor_ref 0.1211
_reflns_Friedel_coverage 0.000
_reflns_number_gt 13449
_reflns_number_total 14724
_reflns_threshold_expression 'I > 2\s(I)'
_cod_data_source_file c9cc07416c2.cif
_cod_data_source_block WS283_b
_cod_depositor_comments
;
The following automatic conversions were performed:

'_exptl_absorpt_correction_type' value 'Multi-Scan' changed to
'multi-scan' according to
/home/data/users/saulius/crontab/automatic-downloads/rss-feeds/RSC/lib/dictionaries/cif_core.dic
dictionary named 'cif_core.dic' version 2.4.2 from 2011-04-26.

Automatic conversion script
Id: cif_fix_values 4973 2017-02-22 13:04:09Z antanas 
;
_cod_original_cell_volume 5463(2)
_cod_database_code 7124391
_shelx_shelxl_version_number 2018/3
_shelx_space_group_comment
;
The symmetry employed for this shelxl refinement is uniquely defined
by the following loop, which should always be used as a source of
symmetry information in preference to the above space-group names.
They are only intended as comments.
;
_shelx_estimated_absorpt_t_min 0.968
_shelx_estimated_absorpt_t_max 0.993

loop_
_space_group_symop_operation_xyz
'x, y, z'
'-x, y+1/2, -z+1/2'
'-x, -y, -z'
'x, -y-1/2, z-1/2'

loop_
_atom_site_label
_atom_site_type_symbol
_atom_site_fract_x
_atom_site_fract_y
_atom_site_fract_z
_atom_site_U_iso_or_equiv
_atom_site_adp_type
_atom_site_occupancy
_atom_site_site_symmetry_order
_atom_site_calc_flag
_atom_site_refinement_flags_posn
_atom_site_refinement_flags_adp
_atom_site_refinement_flags_occupancy
_atom_site_disorder_assembly
_atom_site_disorder_group
Fe2 Fe 0.70315(2) 0.44654(2) 0.60529(2) 0.01151(6) Uani 1 1 d . . . . .
Fe1 Fe 0.22465(2) 0.44657(3) 0.66564(2) 0.02391(7) Uani 1 1 d . . . . .
Cl1 Cl 0.47958(3) -0.01535(4) 0.58369(2) 0.02002(9) Uani 1 1 d . . . . .
N9 N 0.70466(8) 0.60203(13) 0.64144(5) 0.0153(3) Uani 1 1 d . . . . .
N12 N 0.75361(8) 0.19735(12) 0.58066(4) 0.0127(2) Uani 1 1 d . . . . .
N6 N 0.69725(8) 0.29061(13) 0.56848(4) 0.0126(2) Uani 1 1 d . . . . .
O1 O 0.15858(11) 0.43279(14) 0.61007(5) 0.0336(4) Uani 1 1 d . . . . .
N15 N 0.64796(8) 0.69365(13) 0.62825(5) 0.0157(3) Uani 1 1 d . . . . .
N5 N 0.82013(8) 0.45262(12) 0.60618(5) 0.0128(2) Uani 1 1 d . . . . .
O3 O 0.15795(9) 0.58218(17) 0.67944(5) 0.0324(3) Uani 1 1 d . . . . .
N10 N 0.58703(8) 0.44216(13) 0.60399(5) 0.0142(3) Uani 1 1 d . . . . .
O5 O 0.43820(9) -0.13212(14) 0.59078(5) 0.0319(3) Uani 1 1 d . . . . .
N13 N 0.78262(8) 0.23869(13) 0.65583(4) 0.0143(2) Uani 1 1 d . . . . .
N7 N 0.72706(8) 0.33402(13) 0.65732(5) 0.0150(3) Uani 1 1 d . . . . .
N14 N 0.63043(8) 0.65633(13) 0.55306(5) 0.0146(3) Uani 1 1 d . . . . .
N8 N 0.68301(8) 0.55708(13) 0.55383(5) 0.0142(3) Uani 1 1 d . . . . .
O8 O 0.42452(11) 0.07725(15) 0.56142(5) 0.0372(4) Uani 1 1 d . . . . .
N16 N 0.54544(8) 0.55401(13) 0.59500(5) 0.0146(3) Uani 1 1 d . . . . .
N11 N 0.85978(8) 0.33749(12) 0.60919(4) 0.0127(2) Uani 1 1 d . . . . .
O4 O 0.28925(11) 0.31209(14) 0.65111(6) 0.0390(4) Uani 1 1 d . . . . .
O2 O 0.29162(10) 0.45877(16) 0.72036(6) 0.0390(4) Uani 1 1 d . . . . .
O6 O 0.51646(12) 0.03566(16) 0.62480(6) 0.0438(4) Uani 1 1 d . . . . .
O7 O 0.53914(13) -0.04796(17) 0.55838(7) 0.0512(5) Uani 1 1 d . . . . .
C40 C 0.81649(9) 0.22357(14) 0.61717(5) 0.0127(3) Uani 1 1 d . . . . .
H40 H 0.854567 0.149446 0.621245 0.015 Uiso 1 1 calc R U . . .
C27 C 0.94984(9) 0.48122(15) 0.60117(5) 0.0147(3) Uani 1 1 d . . . . .
H27 H 0.998464 0.522623 0.598153 0.018 Uiso 1 1 calc R U . . .
C31 C 0.64676(9) 0.24043(16) 0.53478(5) 0.0153(3) Uani 1 1 d . . . . .
C26 C 0.87526(10) 0.54057(15) 0.60139(5) 0.0141(3) Uani 1 1 d . . . . .
C1 C 0.17071(11) 0.51911(17) 0.58125(6) 0.0189(3) Uani 1 1 d . . . . .
C13 C 0.09234(10) 0.54449(17) 0.69300(5) 0.0181(3) Uani 1 1 d . . . . .
C49 C 0.46679(10) 0.54013(17) 0.59832(6) 0.0172(3) Uani 1 1 d . . . . .
H49 H 0.426694 0.604886 0.594013 0.021 Uiso 1 1 calc R U . . .
C33 C 0.73856(10) 0.08971(15) 0.55599(5) 0.0162(3) Uani 1 1 d . . . . .
C28 C 0.93877(9) 0.35207(15) 0.60615(5) 0.0131(3) Uani 1 1 d . . . . .
C50 C 0.58948(9) 0.66993(15) 0.58945(5) 0.0148(3) Uani 1 1 d . . . . .
H50 H 0.551367 0.743850 0.584169 0.018 Uiso 1 1 calc R U . . .
C42 C 0.67743(10) 0.67294(17) 0.49276(6) 0.0200(3) Uani 1 1 d . . . . .
H42 H 0.687508 0.700320 0.465425 0.024 Uiso 1 1 calc R U . . .
C43 C 0.62634(10) 0.72870(16) 0.51675(6) 0.0178(3) Uani 1 1 d . . . . .
H43 H 0.594474 0.803152 0.509390 0.021 Uiso 1 1 calc R U . . .
N17 N 0.97541(12) -0.05110(17) 0.63360(7) 0.0355(4) Uani 1 1 d . . . . .
C41 C 0.71163(10) 0.56715(17) 0.51701(6) 0.0183(3) Uani 1 1 d . . . . .
H41 H 0.749817 0.510575 0.508442 0.022 Uiso 1 1 calc R U . . .
C47 C 0.53297(10) 0.35721(16) 0.61213(6) 0.0171(3) Uani 1 1 d . . . . .
H47 H 0.544245 0.269633 0.619067 0.021 Uiso 1 1 calc R U . . .
C6 C 0.23421(10) 0.60836(17) 0.58936(6) 0.0200(3) Uani 1 1 d . . . . .
C18 C 0.07695(12) 0.41475(18) 0.70019(6) 0.0224(4) Uani 1 1 d . . . . .
C32 C 0.67093(10) 0.11540(16) 0.52629(6) 0.0182(3) Uani 1 1 d . . . . .
H32 H 0.645234 0.059539 0.504185 0.022 Uiso 1 1 calc R U . . .
C38 C 0.79549(11) 0.16584(16) 0.69246(5) 0.0184(3) Uani 1 1 d . . . . .
C29 C 0.99515(10) 0.24259(16) 0.60679(6) 0.0187(3) Uani 1 1 d . . . . .
H29A H 0.997962 0.194710 0.633852 0.028 Uiso 1 1 calc R U . . .
H29B H 1.048579 0.275061 0.604707 0.028 Uiso 1 1 calc R U . . .
H29C H 0.976076 0.185798 0.582245 0.028 Uiso 1 1 calc R U . . .
C2 C 0.11837(11) 0.5257(2) 0.54112(6) 0.0241(4) Uani 1 1 d . . . . .
H2 H 0.077023 0.463662 0.534016 0.029 Uiso 1 1 calc R U . . .
C14 C 0.03532(11) 0.63519(17) 0.70134(6) 0.0216(3) Uani 1 1 d . . . . .
H14 H 0.044368 0.724027 0.697506 0.026 Uiso 1 1 calc R U . . .
C48 C 0.45685(10) 0.41444(18) 0.60910(6) 0.0193(3) Uani 1 1 d . . . . .
H48 H 0.408694 0.374328 0.613589 0.023 Uiso 1 1 calc R U . . .
C44 C 0.74495(10) 0.64430(17) 0.67906(6) 0.0201(3) Uani 1 1 d . . . . .
H44 H 0.788655 0.600263 0.696083 0.024 Uiso 1 1 calc R U . . .
C37 C 0.74794(12) 0.21850(18) 0.71891(6) 0.0229(3) Uani 1 1 d . . . . .
H37 H 0.744282 0.190749 0.747273 0.028 Uiso 1 1 calc R U . . .
C7 C 0.37410(12) 0.6054(2) 0.68914(6) 0.0266(4) Uani 1 1 d . . . . .
C36 C 0.70564(11) 0.32108(18) 0.69631(6) 0.0198(3) Uani 1 1 d . . . . .
C45 C 0.71454(11) 0.76281(18) 0.69046(6) 0.0234(4) Uani 1 1 d . . . . .
H45 H 0.733016 0.812272 0.715669 0.028 Uiso 1 1 calc R U . . .
C25 C 0.85739(10) 0.68072(16) 0.59753(6) 0.0203(3) Uani 1 1 d . . . . .
H25A H 0.799187 0.693843 0.592501 0.030 Uiso 1 1 calc R U . . .
H25B H 0.879287 0.716245 0.573240 0.030 Uiso 1 1 calc R U . . .
H25C H 0.881960 0.724097 0.624318 0.030 Uiso 1 1 calc R U . . .
C46 C 0.65225(11) 0.79152(17) 0.65718(6) 0.0207(3) Uani 1 1 d . . . . .
H46 H 0.618832 0.865285 0.654895 0.025 Uiso 1 1 calc R U . . .
C24 C 0.27355(11) 0.19406(17) 0.66154(6) 0.0220(3) Uani 1 1 d . . . . .
C39 C 0.84912(13) 0.05140(17) 0.69737(6) 0.0248(4) Uani 1 1 d . . . . .
H39A H 0.834784 -0.004348 0.672055 0.037 Uiso 1 1 calc R U . . .
H39B H 0.842840 0.004072 0.723488 0.037 Uiso 1 1 calc R U . . .
H39C H 0.904981 0.079252 0.699804 0.037 Uiso 1 1 calc R U . . .
C30 C 0.57559(11) 0.31047(19) 0.51066(7) 0.0247(4) Uani 1 1 d . . . . .
H30A H 0.533112 0.312317 0.528068 0.037 Uiso 1 1 calc R U . . .
H30B H 0.555932 0.266567 0.483229 0.037 Uiso 1 1 calc R U . . .
H30C H 0.591046 0.398453 0.504868 0.037 Uiso 1 1 calc R U . . .
C12 C 0.35783(11) 0.52695(18) 0.72310(7) 0.0236(4) Uani 1 1 d . . . . .
C34 C 0.79031(13) -0.02679(18) 0.56349(7) 0.0288(4) Uani 1 1 d . . . . .
H34A H 0.844933 -0.004968 0.559836 0.043 Uiso 1 1 calc R U . . .
H34B H 0.768677 -0.093436 0.542623 0.043 Uiso 1 1 calc R U . . .
H34C H 0.791306 -0.058517 0.592922 0.043 Uiso 1 1 calc R U . . .
C51 C 1.02047(12) -0.11192(17) 0.61986(7) 0.0251(4) Uani 1 1 d . . . . .
C35 C 0.64442(12) 0.4039(2) 0.71175(6) 0.0266(4) Uani 1 1 d . . . . .
H35A H 0.670469 0.455589 0.736351 0.040 Uiso 1 1 calc R U . . .
H35B H 0.603147 0.349617 0.720730 0.040 Uiso 1 1 calc R U . . .
H35C H 0.619550 0.460657 0.688271 0.040 Uiso 1 1 calc R U . . .
C11 C 0.41472(13) 0.5276(2) 0.76171(7) 0.0290(4) Uani 1 1 d . . . . .
H11 H 0.405805 0.476300 0.785376 0.035 Uiso 1 1 calc R U . . .
C15 C -0.03374(11) 0.5952(2) 0.71509(7) 0.0307(5) Uani 1 1 d . . . . .
H15 H -0.071787 0.657079 0.720612 0.037 Uiso 1 1 calc R U . . .
C10 C 0.48300(12) 0.6012(2) 0.76575(7) 0.0333(5) Uani 1 1 d . . . . .
H10 H 0.520938 0.598762 0.791976 0.040 Uiso 1 1 calc R U . . .
C19 C 0.20774(11) 0.1607(2) 0.68139(6) 0.0256(4) Uani 1 1 d . . . . .
N3 N 0.14715(16) 0.3464(3) 0.68898(7) 0.0137(6) Uani 0.617(6) 1 d . . P A 3
C5 C 0.24258(12) 0.70253(19) 0.55920(8) 0.0333(5) Uani 1 1 d . . . . .
H5 H 0.285860 0.761637 0.564967 0.040 Uiso 1 1 calc R U . . .
C23 C 0.32145(11) 0.09236(19) 0.65101(7) 0.0259(4) Uani 1 1 d . . . . .
H23 H 0.366749 0.110967 0.638155 0.031 Uiso 1 1 calc R U . . .
C52 C 1.07638(14) -0.1922(2) 0.60194(7) 0.0319(4) Uani 1 1 d . . . . .
H52A H 1.092343 -0.265151 0.621261 0.048 Uiso 1 1 calc R U . . .
H52B H 1.123965 -0.141933 0.599029 0.048 Uiso 1 1 calc R U . . .
H52C H 1.050574 -0.223825 0.573456 0.048 Uiso 1 1 calc R U . . .
C16 C -0.04827(14) 0.4654(3) 0.72094(7) 0.0387(6) Uani 1 1 d . . . . .
H16 H -0.096346 0.438931 0.729898 0.046 Uiso 1 1 calc R U . . .
C22 C 0.30396(14) -0.03282(19) 0.65897(7) 0.0318(5) Uani 1 1 d . . . . .
H22 H 0.337004 -0.099217 0.651166 0.038 Uiso 1 1 calc R U . . .
C17 C 0.00724(16) 0.3762(2) 0.71368(7) 0.0350(5) Uani 1 1 d . . . . .
H17 H -0.002143 0.287627 0.717928 0.042 Uiso 1 1 calc R U . . .
C8 C 0.44279(15) 0.6813(2) 0.69407(8) 0.0361(5) Uani 1 1 d . . . . .
H8 H 0.451876 0.734851 0.670996 0.043 Uiso 1 1 calc R U . . .
C3 C 0.12661(13) 0.6212(2) 0.51213(6) 0.0318(5) Uani 1 1 d . . . . .
H3 H 0.089551 0.626278 0.485626 0.038 Uiso 1 1 calc R U . . .
C9 C 0.49746(14) 0.6791(2) 0.73204(9) 0.0372(5) Uani 1 1 d . . . . .
H9 H 0.544582 0.730238 0.735269 0.045 Uiso 1 1 calc R U . . .
C4 C 0.18833(16) 0.7104(2) 0.52098(8) 0.0379(6) Uani 1 1 d . . . . .
H4 H 0.193065 0.776469 0.500776 0.046 Uiso 1 1 calc R U . . .
C21 C 0.23931(17) -0.0644(2) 0.67809(8) 0.0401(6) Uani 1 1 d . . . . .
H21 H 0.227991 -0.151584 0.683449 0.048 Uiso 1 1 calc R U . . .
N4 N 0.14523(14) 0.2260(2) 0.69497(8) 0.0165(7) Uani 0.617(6) 1 d . . P A 3
C20 C 0.19166(15) 0.0317(3) 0.68925(7) 0.0406(6) Uani 1 1 d . . . . .
H20 H 0.147189 0.010670 0.702479 0.049 Uiso 1 1 calc R U . . .
C53 C 0.11297(18) 0.1571(3) 0.52421(8) 0.0462(6) Uani 1 1 d . . . . .
C54 C 0.17395(17) 0.1380(3) 0.56193(8) 0.0416(5) Uani 1 1 d . . . . .
H54A H 0.219821 0.093460 0.553679 0.062 Uiso 1 1 calc R U . . .
H54B H 0.152147 0.086247 0.583117 0.062 Uiso 1 1 calc R U . . .
H54C H 0.191408 0.221372 0.574685 0.062 Uiso 1 1 calc R U . . .
N18 N 0.06452(19) 0.1745(4) 0.49466(9) 0.0774(10) Uani 1 1 d . . . . .
N2' N 0.3011(2) 0.6369(3) 0.62151(12) 0.0131(10) Uani 0.457(7) 1 d . . P A 2
N2 N 0.33658(17) 0.6404(2) 0.64714(10) 0.0151(9) Uani 0.543(7) 1 d . . P A 1
N1 N 0.2745(2) 0.5738(2) 0.63389(13) 0.0135(8) Uani 0.543(7) 1 d . . P A 1
N1' N 0.3032(2) 0.5697(3) 0.65555(15) 0.0122(9) Uani 0.457(7) 1 d . . P A 2
N4' N 0.1092(2) 0.2920(3) 0.69935(11) 0.0119(10) Uani 0.383(6) 1 d . . P A 4
N3' N 0.1753(3) 0.2958(4) 0.68454(12) 0.0125(9) Uani 0.383(6) 1 d . . P A 4

loop_
_atom_site_aniso_label
_atom_site_aniso_U_11
_atom_site_aniso_U_22
_atom_site_aniso_U_33
_atom_site_aniso_U_23
_atom_site_aniso_U_13
_atom_site_aniso_U_12
Fe2 0.00899(10) 0.01100(10) 0.01392(11) -0.00004(7) 0.00042(8) 0.00120(7)
Fe1 0.02396(13) 0.01828(13) 0.03176(15) 0.00030(10) 0.01108(12) -0.00913(10)
Cl1 0.0276(2) 0.01229(16) 0.02056(19) -0.00056(13) 0.00540(17) 0.00296(14)
N9 0.0113(5) 0.0144(6) 0.0189(7) -0.0018(5) -0.0012(5) 0.0034(5)
N12 0.0119(5) 0.0098(5) 0.0147(6) 0.0007(4) -0.0019(5) 0.0007(4)
N6 0.0098(5) 0.0124(6) 0.0145(6) 0.0004(4) -0.0005(5) 0.0014(4)
O1 0.0543(10) 0.0244(7) 0.0261(7) 0.0078(5) 0.0180(7) -0.0034(7)
N15 0.0123(6) 0.0145(6) 0.0187(7) -0.0027(5) -0.0013(5) 0.0032(5)
N5 0.0113(5) 0.0091(5) 0.0167(6) 0.0013(4) -0.0008(5) 0.0011(4)
O3 0.0239(7) 0.0434(9) 0.0341(8) -0.0052(7) 0.0160(6) -0.0075(6)
N10 0.0118(6) 0.0140(6) 0.0161(6) -0.0005(5) 0.0005(5) 0.0022(5)
O5 0.0328(7) 0.0194(6) 0.0460(9) 0.0036(6) 0.0142(7) -0.0021(6)
N13 0.0148(6) 0.0136(6) 0.0135(6) 0.0025(5) -0.0004(5) 0.0014(5)
N7 0.0141(6) 0.0161(6) 0.0149(6) 0.0006(5) 0.0023(5) 0.0012(5)
N14 0.0114(5) 0.0139(6) 0.0181(6) 0.0022(5) 0.0017(5) 0.0029(5)
N8 0.0109(5) 0.0136(6) 0.0175(6) 0.0013(5) 0.0007(5) 0.0029(5)
O8 0.0552(10) 0.0239(7) 0.0284(8) 0.0054(6) -0.0038(7) 0.0159(7)
N16 0.0099(5) 0.0146(6) 0.0193(7) -0.0007(5) 0.0022(5) 0.0015(5)
N11 0.0092(5) 0.0101(5) 0.0178(6) 0.0010(5) 0.0000(5) 0.0008(4)
O4 0.0476(9) 0.0145(6) 0.0561(11) -0.0018(6) 0.0122(8) -0.0067(6)
O2 0.0250(7) 0.0354(8) 0.0551(11) -0.0134(7) 0.0033(7) -0.0158(6)
O6 0.0581(11) 0.0273(8) 0.0359(9) -0.0087(7) -0.0187(9) 0.0086(7)
O7 0.0643(12) 0.0310(9) 0.0735(14) 0.0038(8) 0.0534(12) 0.0032(8)
C40 0.0125(6) 0.0106(6) 0.0139(7) 0.0009(5) -0.0008(6) 0.0001(5)
C27 0.0118(6) 0.0153(7) 0.0162(7) 0.0005(5) 0.0004(6) -0.0012(5)
C31 0.0118(6) 0.0178(7) 0.0155(7) -0.0006(6) 0.0006(6) -0.0013(5)
C26 0.0131(6) 0.0132(7) 0.0149(7) 0.0008(5) -0.0004(6) -0.0013(5)
C1 0.0255(8) 0.0168(7) 0.0167(7) 0.0013(6) 0.0097(7) 0.0023(6)
C13 0.0142(7) 0.0272(8) 0.0125(7) -0.0007(6) 0.0012(6) 0.0003(6)
C49 0.0101(6) 0.0230(8) 0.0186(8) -0.0010(6) 0.0026(6) 0.0020(6)
C33 0.0183(7) 0.0110(6) 0.0182(7) -0.0008(5) 0.0007(6) -0.0016(5)
C28 0.0098(6) 0.0149(7) 0.0138(7) -0.0011(5) 0.0004(6) 0.0007(5)
C50 0.0115(6) 0.0147(7) 0.0174(7) -0.0009(5) 0.0006(6) 0.0014(5)
C42 0.0176(7) 0.0229(8) 0.0193(8) 0.0047(6) 0.0030(7) -0.0007(6)
C43 0.0140(7) 0.0166(7) 0.0215(8) 0.0054(6) -0.0005(6) 0.0003(6)
N17 0.0304(9) 0.0210(8) 0.0559(13) -0.0053(8) 0.0100(9) 0.0002(7)
C41 0.0146(7) 0.0201(8) 0.0205(8) 0.0005(6) 0.0040(7) 0.0006(6)
C47 0.0154(7) 0.0174(7) 0.0187(8) -0.0019(6) 0.0032(6) -0.0018(6)
C6 0.0159(7) 0.0212(8) 0.0208(8) -0.0065(6) -0.0024(6) 0.0075(6)
C18 0.0286(9) 0.0211(8) 0.0145(8) -0.0034(6) -0.0045(7) 0.0116(7)
C32 0.0180(7) 0.0155(7) 0.0195(8) -0.0023(6) -0.0006(6) -0.0027(6)
C38 0.0222(8) 0.0166(7) 0.0144(7) 0.0034(6) -0.0024(6) -0.0029(6)
C29 0.0139(7) 0.0183(7) 0.0231(8) -0.0022(6) 0.0011(6) 0.0051(6)
C2 0.0153(7) 0.0323(9) 0.0251(9) -0.0106(7) 0.0048(7) -0.0040(7)
C14 0.0246(8) 0.0180(8) 0.0198(8) -0.0010(6) -0.0022(7) 0.0041(6)
C48 0.0134(7) 0.0230(8) 0.0217(8) -0.0014(6) 0.0038(6) -0.0024(6)
C44 0.0158(7) 0.0218(8) 0.0206(8) -0.0038(6) -0.0025(6) 0.0013(6)
C37 0.0274(9) 0.0253(9) 0.0159(8) 0.0043(6) 0.0034(7) -0.0024(7)
C7 0.0247(9) 0.0358(10) 0.0165(8) -0.0063(7) -0.0035(7) 0.0178(8)
C36 0.0195(7) 0.0247(8) 0.0153(7) -0.0007(6) 0.0035(7) -0.0024(6)
C45 0.0216(8) 0.0223(8) 0.0243(9) -0.0093(7) -0.0011(7) 0.0004(7)
C25 0.0182(7) 0.0118(7) 0.0297(9) 0.0023(6) 0.0012(7) -0.0018(6)
C46 0.0206(8) 0.0167(7) 0.0240(8) -0.0058(6) 0.0019(7) 0.0019(6)
C24 0.0231(8) 0.0141(7) 0.0263(9) -0.0016(6) -0.0025(7) -0.0004(6)
C39 0.0332(10) 0.0179(8) 0.0197(8) 0.0045(6) -0.0044(8) 0.0018(7)
C30 0.0163(7) 0.0279(9) 0.0256(9) -0.0058(7) -0.0077(7) 0.0058(7)
C12 0.0164(7) 0.0193(8) 0.0337(10) -0.0068(7) 0.0012(7) -0.0028(6)
C34 0.0364(10) 0.0134(8) 0.0311(10) -0.0062(7) -0.0083(9) 0.0066(7)
C51 0.0244(8) 0.0155(8) 0.0338(10) -0.0011(7) 0.0009(8) -0.0025(6)
C35 0.0257(9) 0.0354(10) 0.0205(8) -0.0024(7) 0.0091(8) 0.0030(8)
C11 0.0308(10) 0.0285(9) 0.0264(10) 0.0106(8) 0.0018(8) 0.0002(8)
C15 0.0165(8) 0.0487(12) 0.0252(10) -0.0159(9) -0.0005(7) 0.0095(8)
C10 0.0204(8) 0.0480(13) 0.0266(10) -0.0083(9) -0.0091(8) -0.0010(8)
C19 0.0198(8) 0.0339(10) 0.0202(8) -0.0070(7) -0.0036(7) 0.0114(7)
N3 0.0120(11) 0.0148(13) 0.0135(10) 0.0000(8) 0.0004(9) -0.0009(10)
C5 0.0257(9) 0.0189(8) 0.0617(15) -0.0041(9) 0.0249(10) -0.0042(7)
C23 0.0171(7) 0.0269(9) 0.0342(10) -0.0051(8) 0.0057(8) 0.0022(7)
C52 0.0338(10) 0.0284(10) 0.0349(11) -0.0040(8) 0.0101(9) 0.0031(8)
C16 0.0284(10) 0.0651(16) 0.0241(10) -0.0096(10) 0.0088(9) -0.0239(11)
C22 0.0395(11) 0.0186(9) 0.0321(11) -0.0060(7) -0.0076(9) 0.0118(8)
C17 0.0531(13) 0.0291(10) 0.0190(9) 0.0041(7) -0.0037(9) -0.0206(10)
C8 0.0505(13) 0.0242(9) 0.0419(12) 0.0104(8) 0.0302(11) 0.0104(9)
C3 0.0299(10) 0.0523(13) 0.0127(8) 0.0013(8) 0.0022(8) 0.0193(9)
C9 0.0281(10) 0.0308(10) 0.0570(15) -0.0118(10) 0.0192(10) -0.0113(8)
C4 0.0505(13) 0.0298(10) 0.0420(12) 0.0187(9) 0.0312(11) 0.0151(10)
C21 0.0579(15) 0.0264(10) 0.0300(11) 0.0085(8) -0.0080(11) -0.0142(10)
N4 0.0178(12) 0.0137(12) 0.0175(11) 0.0002(8) 0.0017(9) -0.0001(10)
C20 0.0322(11) 0.0678(17) 0.0210(10) 0.0040(10) 0.0030(9) -0.0213(11)
C53 0.0500(15) 0.0603(17) 0.0304(12) -0.0041(11) 0.0125(12) 0.0031(13)
C54 0.0473(14) 0.0426(13) 0.0352(12) 0.0013(10) 0.0077(11) 0.0001(11)
N18 0.0635(18) 0.131(3) 0.0348(14) -0.0032(16) 0.0019(14) 0.014(2)
N2' 0.0125(15) 0.0122(14) 0.015(2) 0.0015(11) 0.0021(16) 0.0000(11)
N2 0.0125(13) 0.0140(12) 0.0191(18) -0.0017(9) 0.0035(14) -0.0017(9)
N1 0.0131(13) 0.0112(12) 0.0165(18) 0.0019(10) 0.0036(14) 0.0031(10)
N1' 0.0104(15) 0.0120(14) 0.014(2) 0.0011(11) 0.0019(16) 0.0017(11)
N4' 0.0076(16) 0.0134(18) 0.0145(17) 0.0030(12) 0.0016(13) 0.0009(14)
N3' 0.0115(18) 0.0094(18) 0.0162(17) 0.0012(13) 0.0017(14) 0.0012(15)

loop_
_atom_type_symbol
_atom_type_description
_atom_type_scat_dispersion_real
_atom_type_scat_dispersion_imag
_atom_type_scat_source
C C 0.0033 0.0016 'International Tables Vol C Tables 4.2.6.8 and 6.1.1.4'
H H 0.0000 0.0000 'International Tables Vol C Tables 4.2.6.8 and 6.1.1.4'
N N 0.0061 0.0033 'International Tables Vol C Tables 4.2.6.8 and 6.1.1.4'
O O 0.0106 0.0060 'International Tables Vol C Tables 4.2.6.8 and 6.1.1.4'
Fe Fe 0.3463 0.8444 'International Tables Vol C Tables 4.2.6.8 and 6.1.1.4'
Cl Cl 0.1484 0.1585 'International Tables Vol C Tables 4.2.6.8 and 6.1.1.4'

loop_
_geom_angle_atom_site_label_1
_geom_angle_atom_site_label_2
_geom_angle_atom_site_label_3
_geom_angle
N10 Fe2 N8 88.40(6)
N10 Fe2 N9 86.55(6)
N8 Fe2 N9 88.55(6)
N10 Fe2 N5 179.38(6)
N8 Fe2 N5 91.01(6)
N9 Fe2 N5 93.25(6)
N10 Fe2 N6 91.38(6)
N8 Fe2 N6 90.99(6)
N9 Fe2 N6 177.89(6)
N5 Fe2 N6 88.82(6)
N10 Fe2 N7 93.31(6)
N8 Fe2 N7 178.27(6)
N9 Fe2 N7 91.78(6)
N5 Fe2 N7 87.28(6)
N6 Fe2 N7 88.74(6)
O4 Fe1 O2 89.49(8)
O4 Fe1 O1 89.58(8)
O2 Fe1 O1 179.01(8)
O4 Fe1 O3 179.00(8)
O2 Fe1 O3 91.50(8)
O1 Fe1 O3 89.43(7)
O4 Fe1 N1' 90.41(10)
O2 Fe1 N1' 77.55(16)
O1 Fe1 N1' 102.12(16)
O3 Fe1 N1' 89.94(10)
O4 Fe1 N3 98.91(12)
O2 Fe1 N3 91.63(9)
O1 Fe1 N3 88.85(8)
O3 Fe1 N3 80.92(12)
O4 Fe1 N3' 76.76(17)
O2 Fe1 N3' 89.82(12)
O1 Fe1 N3' 90.30(12)
O3 Fe1 N3' 103.10(17)
O4 Fe1 N1 93.32(9)
O2 Fe1 N1 100.20(14)
O1 Fe1 N1 79.51(14)
O3 Fe1 N1 86.64(9)
O6 Cl1 O8 109.26(10)
O6 Cl1 O7 110.63(14)
O8 Cl1 O7 110.48(12)
O6 Cl1 O5 108.60(11)
O8 Cl1 O5 110.61(11)
O7 Cl1 O5 107.23(10)
C44 N9 N15 104.98(14)
C44 N9 Fe2 137.25(12)
N15 N9 Fe2 117.63(11)
C33 N12 N6 112.12(13)
C33 N12 C40 130.09(13)
N6 N12 C40 117.75(13)
C31 N6 N12 104.92(13)
C31 N6 Fe2 137.43(11)
N12 N6 Fe2 117.32(10)
C1 O1 Fe1 116.12(14)
C46 N15 N9 111.85(14)
C46 N15 C50 129.61(14)
N9 N15 C50 118.27(13)
C26 N5 N11 105.33(13)
C26 N5 Fe2 137.67(11)
N11 N5 Fe2 116.78(10)
C13 O3 Fe1 114.89(13)
C47 N10 N16 105.09(13)
C47 N10 Fe2 137.21(12)
N16 N10 Fe2 117.57(10)
C38 N13 N7 112.30(14)
C38 N13 C40 128.53(14)
N7 N13 C40 119.11(13)
C36 N7 N13 104.92(14)
C36 N7 Fe2 139.24(12)
N13 N7 Fe2 115.84(10)
C43 N14 N8 111.72(13)
C43 N14 C50 130.54(14)
N8 N14 C50 117.74(13)
C41 N8 N14 105.26(13)
C41 N8 Fe2 136.24(12)
N14 N8 Fe2 118.39(11)
C49 N16 N10 111.64(13)
C49 N16 C50 129.08(14)
N10 N16 C50 118.68(13)
C28 N11 N5 111.83(13)
C28 N11 C40 129.72(13)
N5 N11 C40 118.36(12)
C24 O4 Fe1 118.93(14)
C12 O2 Fe1 117.44(16)
N11 C40 N13 110.41(13)
N11 C40 N12 110.08(13)
N13 C40 N12 109.95(13)
N11 C40 H40 108.8
N13 C40 H40 108.8
N12 C40 H40 108.8
C28 C27 C26 106.80(14)
C28 C27 H27 126.6
C26 C27 H27 126.6
N6 C31 C32 110.19(14)
N6 C31 C30 123.46(15)
C32 C31 C30 126.36(15)
N5 C26 C27 110.21(14)
N5 C26 C25 123.01(14)
C27 C26 C25 126.78(14)
O1 C1 C2 119.87(18)
O1 C1 C6 122.29(18)
C2 C1 C6 117.83(16)
O3 C13 C18 122.04(17)
O3 C13 C14 120.39(17)
C18 C13 C14 117.56(16)
N16 C49 C48 106.60(14)
N16 C49 H49 126.7
C48 C49 H49 126.7
N12 C33 C32 105.97(14)
N12 C33 C34 122.46(16)
C32 C33 C34 131.57(16)
N11 C28 C27 105.83(13)
N11 C28 C29 123.28(14)
C27 C28 C29 130.85(14)
N15 C50 N16 109.30(13)
N15 C50 N14 109.25(13)
N16 C50 N14 110.16(13)
N15 C50 H50 109.4
N16 C50 H50 109.4
N14 C50 H50 109.4
C43 C42 C41 105.85(15)
C43 C42 H42 127.1
C41 C42 H42 127.1
N14 C43 C42 106.50(15)
N14 C43 H43 126.7
C42 C43 H43 126.7
N8 C41 C42 110.65(15)
N8 C41 H41 124.7
C42 C41 H41 124.7
N10 C47 C48 111.02(15)
N10 C47 H47 124.5
C48 C47 H47 124.5
C5 C6 N2' 99.9(2)
C5 C6 C1 120.74(18)
N2' C6 C1 139.3(2)
C5 C6 N1 136.7(2)
C1 C6 N1 102.44(18)
C17 C18 N4' 95.7(2)
C17 C18 C13 121.52(18)
N4' C18 C13 142.8(2)
C17 C18 N3 134.3(2)
C13 C18 N3 104.16(18)
C33 C32 C31 106.79(15)
C33 C32 H32 126.6
C31 C32 H32 126.6
N13 C38 C37 105.49(15)
N13 C38 C39 122.32(16)
C37 C38 C39 132.13(16)
C28 C29 H29A 109.5
C28 C29 H29B 109.5
H29A C29 H29B 109.5
C28 C29 H29C 109.5
H29A C29 H29C 109.5
H29B C29 H29C 109.5
C3 C2 C1 120.48(18)
C3 C2 H2 119.8
C1 C2 H2 119.8
C15 C14 C13 120.21(18)
C15 C14 H14 119.9
C13 C14 H14 119.9
C49 C48 C47 105.64(14)
C49 C48 H48 127.2
C47 C48 H48 127.2
N9 C44 C45 111.34(16)
N9 C44 H44 124.3
C45 C44 H44 124.3
C38 C37 C36 107.42(15)
C38 C37 H37 126.3
C36 C37 H37 126.3
C8 C7 N2 100.6(2)
C8 C7 C12 121.24(19)
N2 C7 C12 138.0(2)
C8 C7 N1' 140.2(2)
C12 C7 N1' 98.5(2)
N7 C36 C37 109.84(15)
N7 C36 C35 123.65(17)
C37 C36 C35 126.50(16)
C46 C45 C44 105.22(16)
C46 C45 H45 127.4
C44 C45 H45 127.4
C26 C25 H25A 109.5
C26 C25 H25B 109.5
H25A C25 H25B 109.5
C26 C25 H25C 109.5
H25A C25 H25C 109.5
H25B C25 H25C 109.5
N15 C46 C45 106.60(15)
N15 C46 H46 126.7
C45 C46 H46 126.7
O4 C24 C23 119.65(18)
O4 C24 C19 123.46(18)
C23 C24 C19 116.83(17)
C38 C39 H39A 109.5
C38 C39 H39B 109.5
H39A C39 H39B 109.5
C38 C39 H39C 109.5
H39A C39 H39C 109.5
H39B C39 H39C 109.5
C31 C30 H30A 109.5
C31 C30 H30B 109.5
H30A C30 H30B 109.5
C31 C30 H30C 109.5
H30A C30 H30C 109.5
H30B C30 H30C 109.5
O2 C12 C11 120.1(2)
O2 C12 C7 122.9(2)
C11 C12 C7 116.93(17)
C33 C34 H34A 109.5
C33 C34 H34B 109.5
H34A C34 H34B 109.5
C33 C34 H34C 109.5
H34A C34 H34C 109.5
H34B C34 H34C 109.5
N17 C51 C52 178.5(2)
C36 C35 H35A 109.5
C36 C35 H35B 109.5
H35A C35 H35B 109.5
C36 C35 H35C 109.5
H35A C35 H35C 109.5
H35B C35 H35C 109.5
C10 C11 C12 121.07(19)
C10 C11 H11 119.5
C12 C11 H11 119.5
C14 C15 C16 120.90(19)
C14 C15 H15 119.6
C16 C15 H15 119.6
C11 C10 C9 121.1(2)
C11 C10 H10 119.4
C9 C10 H10 119.4
N4 C19 C20 103.4(2)
N4 C19 C24 136.0(2)
C20 C19 C24 120.42(18)
C20 C19 N3' 142.3(2)
C24 C19 N3' 97.1(2)
N4 N3 C18 113.4(2)
N4 N3 Fe1 129.1(3)
C18 N3 Fe1 117.51(19)
C4 C5 C6 120.20(19)
C4 C5 H5 119.9
C6 C5 H5 119.9
C22 C23 C24 121.33(19)
C22 C23 H23 119.3
C24 C23 H23 119.3
C51 C52 H52A 109.5
C51 C52 H52B 109.5
H52A C52 H52B 109.5
C51 C52 H52C 109.5
H52A C52 H52C 109.5
H52B C52 H52C 109.5
C17 C16 C15 119.61(19)
C17 C16 H16 120.2
C15 C16 H16 120.2
C23 C22 C21 121.4(2)
C23 C22 H22 119.3
C21 C22 H22 119.3
C16 C17 C18 120.16(19)
C16 C17 H17 119.9
C18 C17 H17 119.9
C9 C8 C7 120.47(19)
C9 C8 H8 119.8
C7 C8 H8 119.8
C2 C3 C4 121.0(2)
C2 C3 H3 119.5
C4 C3 H3 119.5
C8 C9 C10 119.2(2)
C8 C9 H9 120.4
C10 C9 H9 120.4
C5 C4 C3 119.62(19)
C5 C4 H4 120.2
C3 C4 H4 120.2
C20 C21 C22 119.1(2)
C20 C21 H21 120.4
C22 C21 H21 120.4
N3 N4 C19 113.4(2)
C21 C20 C19 120.9(2)
C21 C20 H20 119.6
C19 C20 H20 119.6
N18 C53 C54 178.7(4)
C53 C54 H54A 109.5
C53 C54 H54B 109.5
H54A C54 H54B 109.5
C53 C54 H54C 109.5
H54A C54 H54C 109.5
H54B C54 H54C 109.5
N1' N2' C6 112.5(3)
N1 N2 C7 112.0(3)
N2 N1 C6 112.9(3)
N2 N1 Fe1 128.1(3)
C6 N1 Fe1 118.8(2)
N2' N1' C7 110.7(3)
N2' N1' Fe1 126.3(4)
C7 N1' Fe1 122.9(3)
N3' N4' C18 110.4(3)
N4' N3' C19 110.1(3)
N4' N3' Fe1 126.2(4)
C19 N3' Fe1 123.6(3)

loop_
_geom_bond_atom_site_label_1
_geom_bond_atom_site_label_2
_geom_bond_distance
Fe2 N10 1.9617(14)
Fe2 N8 1.9652(15)
Fe2 N9 1.9772(14)
Fe2 N5 1.9786(14)
Fe2 N6 1.9874(14)
Fe2 N7 1.9942(14)
Fe1 O4 1.8850(17)
Fe1 O2 1.886(2)
Fe1 O1 1.9024(19)
Fe1 O3 1.9084(17)
Fe1 N1' 1.916(3)
Fe1 N3 1.924(2)
Fe1 N3' 1.925(4)
Fe1 N1 1.942(3)
Cl1 O6 1.4324(18)
Cl1 O8 1.4342(16)
Cl1 O7 1.4344(17)
Cl1 O5 1.4422(15)
N9 C44 1.330(2)
N9 N15 1.3652(19)
N12 C33 1.362(2)
N12 N6 1.3683(18)
N12 C40 1.444(2)
N6 C31 1.342(2)
O1 C1 1.319(2)
N15 C46 1.360(2)
N15 C50 1.447(2)
N5 C26 1.337(2)
N5 N11 1.3704(17)
O3 C13 1.321(2)
N10 C47 1.332(2)
N10 N16 1.3654(18)
N13 C38 1.364(2)
N13 N7 1.3757(19)
N13 C40 1.443(2)
N7 C36 1.347(2)
N14 C43 1.360(2)
N14 N8 1.3629(18)
N14 C50 1.448(2)
N8 C41 1.337(2)
N16 C49 1.364(2)
N16 C50 1.447(2)
N11 C28 1.3677(19)
N11 C40 1.4415(19)
O4 C24 1.313(2)
O2 C12 1.318(2)
C40 H40 1.0000
C27 C28 1.372(2)
C27 C26 1.408(2)
C27 H27 0.9500
C31 C32 1.406(2)
C31 C30 1.494(2)
C26 C25 1.493(2)
C1 C2 1.407(3)
C1 C6 1.411(3)
C13 C18 1.403(3)
C13 C14 1.410(2)
C49 C48 1.371(2)
C49 H49 0.9500
C33 C32 1.368(2)
C33 C34 1.492(2)
C28 C29 1.486(2)
C50 H50 1.0000
C42 C43 1.375(2)
C42 C41 1.405(2)
C42 H42 0.9500
C43 H43 0.9500
N17 C51 1.136(3)
C41 H41 0.9500
C47 C48 1.409(2)
C47 H47 0.9500
C6 C5 1.390(3)
C6 N2' 1.408(4)
C6 N1 1.486(5)
C18 C17 1.385(3)
C18 N4' 1.394(4)
C18 N3 1.483(4)
C32 H32 0.9500
C38 C37 1.373(3)
C38 C39 1.491(3)
C29 H29A 0.9800
C29 H29B 0.9800
C29 H29C 0.9800
C2 C3 1.373(3)
C2 H2 0.9500
C14 C15 1.383(3)
C14 H14 0.9500
C48 H48 0.9500
C44 C45 1.410(2)
C44 H44 0.9500
C37 C36 1.407(3)
C37 H37 0.9500
C7 C8 1.392(3)
C7 N2 1.406(4)
C7 C12 1.411(3)
C7 N1' 1.497(5)
C36 C35 1.496(3)
C45 C46 1.378(3)
C45 H45 0.9500
C25 H25A 0.9800
C25 H25B 0.9800
C25 H25C 0.9800
C46 H46 0.9500
C24 C23 1.411(3)
C24 C19 1.416(3)
C39 H39A 0.9800
C39 H39B 0.9800
C39 H39C 0.9800
C30 H30A 0.9800
C30 H30B 0.9800
C30 H30C 0.9800
C12 C11 1.407(3)
C34 H34A 0.9800
C34 H34B 0.9800
C34 H34C 0.9800
C51 C52 1.452(3)
C35 H35A 0.9800
C35 H35B 0.9800
C35 H35C 0.9800
C11 C10 1.375(3)
C11 H11 0.9500
C15 C16 1.393(4)
C15 H15 0.9500
C10 C9 1.392(4)
C10 H10 0.9500
C19 N4 1.390(3)
C19 C20 1.403(3)
C19 N3' 1.521(5)
N3 N4 1.270(4)
C5 C4 1.377(4)
C5 H5 0.9500
C23 C22 1.371(3)
C23 H23 0.9500
C52 H52A 0.9800
C52 H52B 0.9800
C52 H52C 0.9800
C16 C17 1.371(4)
C16 H16 0.9500
C22 C21 1.382(4)
C22 H22 0.9500
C17 H17 0.9500
C8 C9 1.373(4)
C8 H8 0.9500
C3 C4 1.390(4)
C3 H3 0.9500
C9 H9 0.9500
C4 H4 0.9500
C21 C20 1.372(4)
C21 H21 0.9500
C20 H20 0.9500
C53 N18 1.138(4)
C53 C54 1.439(4)
C54 H54A 0.9800
C54 H54B 0.9800
C54 H54C 0.9800
N2' N1' 1.274(6)
N2 N1 1.267(5)
N4' N3' 1.289(6)
